data_4064252
loop_
_publ_author_name
'Figueroa, Ruth'
'Froese, Robert D.'
'He, Yiyong'
'Klosin, Jerzy'
'Theriault, Curt N.'
'Abboud, Khalil A.'

_publ_section_title
;
 Synthesis of Imino-Enamido Hafnium and Zirconium Complexes: A New Family
 of Olefin Polymerization Catalysts with Ultrahigh-Molecular-Weight
 Capabilities
;
_journal_issue 6
_journal_name_full Organometallics
_journal_page_first 1695
_journal_paper_doi 10.1021/om101207a
_journal_volume 30
_journal_year 2011
_chemical_formula_sum 'C43 H54 Hf N2'
_chemical_formula_weight 777.37
_chemical_name_systematic
; 
 ? 
;
_space_group_IT_number 14
_symmetry_cell_setting monoclinic
_symmetry_space_group_name_Hall '-P 2yn'
_symmetry_space_group_name_H-M 'P 1 21/n 1'
_atom_sites_solution_hydrogens geom
_atom_sites_solution_primary direct
_atom_sites_solution_secondary difmap
_audit_creation_method SHELXL-97
_audit_update_record
; 
2008-02-17 # Formatted by publCIF 
;
_cell_angle_alpha 90.00
_cell_angle_beta 102.960(1)
_cell_angle_gamma 90.00
_cell_formula_units_Z 4
_cell_length_a 9.5464(5)
_cell_length_b 21.6933(12)
_cell_length_c 18.9278(10)
_cell_measurement_reflns_used 284
_cell_measurement_temperature 173(2)
_cell_measurement_theta_max 28.0
_cell_measurement_theta_min 2.0
_cell_volume 3820.0(4)
_computing_cell_refinement 'Bruker SMART v5.624 & SAINT 6.36a (Bruker 1998)'
_computing_data_collection 'Bruker SMART v5.624 (Bruker 1998)'
_computing_data_reduction 'Bruker SHELXTL v6.14 (Bruker 2000)'
_computing_molecular_graphics 'Bruker SHELXTL v6.14'
_computing_publication_material 'Bruker SHELXTL v6.14'
_computing_structure_refinement 'Bruker SHELXTL v6.14'
_computing_structure_solution 'Bruker SHELXTL v6.14'
_diffrn_ambient_temperature 173(2)
_diffrn_measured_fraction_theta_full 0.999
_diffrn_measured_fraction_theta_max 0.999
_diffrn_measurement_device_type 'SMART CCD area detector'
_diffrn_measurement_method '\w scans'
_diffrn_radiation_monochromator graphite
_diffrn_radiation_source 'fine-focus sealed tube'
_diffrn_radiation_type MoK\a
_diffrn_radiation_wavelength 0.71073
_diffrn_reflns_av_R_equivalents 0.0500
_diffrn_reflns_av_sigmaI/netI 0.0386
_diffrn_reflns_limit_h_max 12
_diffrn_reflns_limit_h_min -11
_diffrn_reflns_limit_k_max 28
_diffrn_reflns_limit_k_min -26
_diffrn_reflns_limit_l_max 22
_diffrn_reflns_limit_l_min -24
_diffrn_reflns_number 25613
_diffrn_reflns_theta_full 27.50
_diffrn_reflns_theta_max 27.50
_diffrn_reflns_theta_min 1.45
_diffrn_standards_decay_% 1
_diffrn_standards_number 0
_exptl_absorpt_coefficient_mu 2.761
_exptl_absorpt_correction_T_max 0.6822
_exptl_absorpt_correction_T_min 0.5948
_exptl_absorpt_correction_type integration
_exptl_absorpt_process_details 'based on measured indexed crystal faces, Bruker SHELXTL  v6.12 (Bruker 1998)'
_exptl_crystal_colour yellow
_exptl_crystal_density_diffrn 1.352
_exptl_crystal_density_method 'not measured'
_exptl_crystal_description needles
_exptl_crystal_F_000 1592
_exptl_crystal_size_max 0.21
_exptl_crystal_size_mid 0.15
_exptl_crystal_size_min 0.15
_refine_diff_density_max 1.103
_refine_diff_density_min -0.476
_refine_diff_density_rms 0.065
_refine_ls_extinction_method none
_refine_ls_goodness_of_fit_ref 0.965
_refine_ls_hydrogen_treatment constr
_refine_ls_matrix_type full
_refine_ls_number_parameters 415
_refine_ls_number_reflns 8774
_refine_ls_number_restraints 0
_refine_ls_restrained_S_all 0.965
_refine_ls_R_factor_all 0.0287
_refine_ls_R_factor_gt 0.0213
_refine_ls_shift/su_max 0.001
_refine_ls_shift/su_mean 0.000
_refine_ls_structure_factor_coef Fsqd
_refine_ls_weighting_details 'calc w=1/[\s^2^(Fo^2^)+(0.0260P)^2^] where P=(Fo^2^+2Fc^2^)/3'
_refine_ls_weighting_scheme calc
_refine_ls_wR_factor_gt 0.0513
_refine_ls_wR_factor_ref 0.0528
_reflns_number_gt 7244
_reflns_number_total 8774
_reflns_threshold_expression I>2\s(I)
_cod_data_source_file om101207a_si_002.cif
_cod_data_source_block 21
_cod_depositor_comments
;
The following automatic conversions were performed:

'_symmetry_cell_setting' value 'Monoclinic' changed to 'monoclinic'
according to /home/saulius/struct/CIF-dictionaries/cif_core.dic
dictionary named 'cif_core.dic' version 2.4.1 from 2010-06-29.

Automatic conversion script
Id: cif_fix_values 1715 2011-07-08 13:25:40Z adriana 
;
_cod_original_sg_symbol_H-M P21/n
_cod_database_code 4064252

loop_
_symmetry_equiv_pos_as_xyz
'x, y, z'
'-x+1/2, y+1/2, -z+1/2'
'-x, -y, -z'
'x-1/2, -y-1/2, z-1/2'

loop_
_atom_site_label
_atom_site_type_symbol
_atom_site_fract_x
_atom_site_fract_y
_atom_site_fract_z
_atom_site_U_iso_or_equiv
_atom_site_adp_type
_atom_site_occupancy
_atom_site_symmetry_multiplicity
_atom_site_calc_flag
_atom_site_refinement_flags
Hf1 Hf 0.418997(9) 0.221000(4) 0.238071(4) 0.02863(4) Uani 1 1 d .
N1 N 0.31053(19) 0.19737(8) 0.33237(9) 0.0319(4) Uani 1 1 d .
N2 N 0.33900(17) 0.13070(7) 0.22228(8) 0.0277(4) Uani 1 1 d .
C1 C 0.2845(2) 0.13960(10) 0.33947(12) 0.0371(5) Uani 1 1 d .
C2 C 0.2414(4) 0.11136(11) 0.40361(14) 0.0621(8) Uani 1 1 d .
H2A H 0.1370 0.1176 0.3992 0.075 Uiso 1 1 calc R
H2B H 0.2930 0.1323 0.4483 0.075 Uiso 1 1 calc R
C3 C 0.2748(4) 0.04267(12) 0.40958(15) 0.0779(11) Uani 1 1 d .
H3A H 0.3801 0.0364 0.4198 0.093 Uiso 1 1 calc R
H3B H 0.2386 0.0248 0.4502 0.093 Uiso 1 1 calc R
C4 C 0.2047(4) 0.01023(12) 0.33948(15) 0.0660(9) Uani 1 1 d .
H4A H 0.2386 -0.0330 0.3412 0.079 Uiso 1 1 calc R
H4B H 0.0991 0.0097 0.3341 0.079 Uiso 1 1 calc R
C5 C 0.2402(3) 0.04214(11) 0.27599(13) 0.0442(6) Uani 1 1 d .
H5A H 0.2263 0.0202 0.2315 0.053 Uiso 1 1 calc R
C6 C 0.2909(2) 0.10021(10) 0.27780(11) 0.0334(5) Uani 1 1 d .
C7 C 0.2889(2) 0.24178(10) 0.38871(12) 0.0362(5) Uani 1 1 d .
H7A H 0.3457 0.2795 0.3857 0.043 Uiso 1 1 calc R
H7B H 0.3249 0.2233 0.4372 0.043 Uiso 1 1 calc R
C8 C 0.1311(2) 0.25937(11) 0.38027(13) 0.0404(5) Uani 1 1 d .
H8A H 0.0755 0.2223 0.3876 0.048 Uiso 1 1 calc R
H8B H 0.0926 0.2746 0.3304 0.048 Uiso 1 1 calc R
C9 C 0.1118(3) 0.30912(11) 0.43453(13) 0.0435(6) Uani 1 1 d .
H9A H 0.1498 0.2937 0.4844 0.052 Uiso 1 1 calc R
H9B H 0.1685 0.3459 0.4275 0.052 Uiso 1 1 calc R
C10 C -0.0438(3) 0.32757(13) 0.42651(16) 0.0594(7) Uani 1 1 d .
H10A H -0.0507 0.3593 0.4624 0.089 Uiso 1 1 calc R
H10B H -0.1002 0.2915 0.4342 0.089 Uiso 1 1 calc R
H10C H -0.0813 0.3439 0.3777 0.089 Uiso 1 1 calc R
C11 C 0.3235(2) 0.09488(9) 0.15654(11) 0.0296(4) Uani 1 1 d .
C12 C 0.2032(2) 0.10497(10) 0.09981(11) 0.0345(5) Uani 1 1 d .
C13 C 0.1880(3) 0.06938(12) 0.03704(12) 0.0441(6) Uani 1 1 d .
H13A H 0.1075 0.0761 -0.0020 0.053 Uiso 1 1 calc R
C14 C 0.2865(3) 0.02493(12) 0.03033(12) 0.0473(6) Uani 1 1 d .
H14A H 0.2733 0.0009 -0.0126 0.057 Uiso 1 1 calc R
C15 C 0.4043(3) 0.01533(11) 0.08589(13) 0.0436(6) Uani 1 1 d .
H15A H 0.4724 -0.0153 0.0808 0.052 Uiso 1 1 calc R
C16 C 0.4260(2) 0.04974(10) 0.14998(12) 0.0347(5) Uani 1 1 d .
C17 C 0.0887(2) 0.15231(11) 0.10461(12) 0.0392(5) Uani 1 1 d .
H17A H 0.1206 0.1743 0.1519 0.047 Uiso 1 1 calc R
C18 C -0.0542(3) 0.12241(15) 0.1048(2) 0.0818(11) Uani 1 1 d .
H18A H -0.1249 0.1543 0.1085 0.123 Uiso 1 1 calc R
H18B H -0.0431 0.0943 0.1462 0.123 Uiso 1 1 calc R
H18C H -0.0873 0.0992 0.0597 0.123 Uiso 1 1 calc R
C19 C 0.0720(3) 0.20056(14) 0.04470(16) 0.0667(8) Uani 1 1 d .
H19A H 0.1653 0.2199 0.0459 0.100 Uiso 1 1 calc R
H19B H 0.0032 0.2321 0.0521 0.100 Uiso 1 1 calc R
H19C H 0.0369 0.1807 -0.0025 0.100 Uiso 1 1 calc R
C20 C 0.5583(2) 0.03713(11) 0.20976(13) 0.0404(5) Uani 1 1 d .
H20A H 0.5637 0.0695 0.2478 0.048 Uiso 1 1 calc R
C21 C 0.5526(3) -0.02572(13) 0.24546(15) 0.0548(7) Uani 1 1 d .
H21A H 0.4655 -0.0284 0.2646 0.082 Uiso 1 1 calc R
H21B H 0.6374 -0.0307 0.2852 0.082 Uiso 1 1 calc R
H21C H 0.5512 -0.0583 0.2095 0.082 Uiso 1 1 calc R
C22 C 0.6955(3) 0.04099(12) 0.18069(16) 0.0541(7) Uani 1 1 d .
H22A H 0.7005 0.0814 0.1583 0.081 Uiso 1 1 calc R
H22B H 0.6941 0.0086 0.1445 0.081 Uiso 1 1 calc R
H22C H 0.7796 0.0355 0.2207 0.081 Uiso 1 1 calc R
C23 C 0.2711(3) 0.29862(11) 0.19225(14) 0.0431(6) Uani 1 1 d .
H23A H 0.2696 0.3065 0.1406 0.052 Uiso 1 1 calc R
H23B H 0.1720 0.2920 0.1985 0.052 Uiso 1 1 calc R
C24 C 0.3480(2) 0.34802(10) 0.24086(12) 0.0344(5) Uani 1 1 d .
C25 C 0.4865(3) 0.36455(10) 0.23782(12) 0.0393(5) Uani 1 1 d .
H25A H 0.5278 0.3472 0.2011 0.047 Uiso 1 1 calc R
C26 C 0.5666(3) 0.40561(11) 0.28665(14) 0.0447(6) Uani 1 1 d .
H26A H 0.6619 0.4156 0.2836 0.054 Uiso 1 1 calc R
C27 C 0.5084(3) 0.43199(11) 0.33969(13) 0.0460(6) Uani 1 1 d .
H27A H 0.5630 0.4602 0.3733 0.055 Uiso 1 1 calc R
C28 C 0.3700(3) 0.41699(10) 0.34347(13) 0.0459(6) Uani 1 1 d .
H28A H 0.3289 0.4352 0.3798 0.055 Uiso 1 1 calc R
C29 C 0.2910(2) 0.37600(10) 0.29526(13) 0.0404(5) Uani 1 1 d .
H29A H 0.1957 0.3663 0.2987 0.048 Uiso 1 1 calc R
C30 C 0.5368(3) 0.20564(12) 0.14673(14) 0.0451(6) Uani 1 1 d .
H30A H 0.6082 0.1724 0.1616 0.054 Uiso 1 1 calc R
H30B H 0.4662 0.1910 0.1033 0.054 Uiso 1 1 calc R
C31 C 0.6122(3) 0.26057(11) 0.12589(13) 0.0386(5) Uani 1 1 d .
C32 C 0.7528(3) 0.27566(11) 0.16110(15) 0.0455(6) Uani 1 1 d .
H32A H 0.8053 0.2483 0.1965 0.055 Uiso 1 1 calc R
C33 C 0.8178(3) 0.32988(12) 0.14543(14) 0.0512(6) Uani 1 1 d .
H33A H 0.9134 0.3389 0.1705 0.061 Uiso 1 1 calc R
C34 C 0.7464(3) 0.37024(13) 0.09481(14) 0.0558(7) Uani 1 1 d .
H34A H 0.7907 0.4075 0.0849 0.067 Uiso 1 1 calc R
C35 C 0.6078(3) 0.35572(13) 0.05811(14) 0.0546(7) Uani 1 1 d .
H35A H 0.5570 0.3832 0.0223 0.065 Uiso 1 1 calc R
C36 C 0.5425(3) 0.30194(13) 0.07271(12) 0.0456(6) Uani 1 1 d .
H36A H 0.4481 0.2928 0.0461 0.055 Uiso 1 1 calc R
C37 C 0.6139(2) 0.23885(11) 0.32896(13) 0.0385(5) Uani 1 1 d .
H37A H 0.6881 0.2601 0.3088 0.046 Uiso 1 1 calc R
H37B H 0.5860 0.2668 0.3648 0.046 Uiso 1 1 calc R
C38 C 0.6771(2) 0.18157(11) 0.36666(13) 0.0417(6) Uani 1 1 d .
C39 C 0.7701(3) 0.14479(13) 0.33904(15) 0.0557(7) Uani 1 1 d .
H39A H 0.7989 0.1576 0.2964 0.067 Uiso 1 1 calc R
C40 C 0.8231(3) 0.08933(14) 0.3718(2) 0.0738(9) Uani 1 1 d .
H40A H 0.8860 0.0649 0.3510 0.089 Uiso 1 1 calc R
C41 C 0.7851(4) 0.07018(16) 0.4333(2) 0.0803(10) Uani 1 1 d .
H41A H 0.8205 0.0323 0.4555 0.096 Uiso 1 1 calc R
C42 C 0.6949(4) 0.10628(16) 0.46267(18) 0.0790(10) Uani 1 1 d .
H42A H 0.6694 0.0938 0.5062 0.095 Uiso 1 1 calc R
C43 C 0.6410(3) 0.16048(13) 0.42965(15) 0.0587(7) Uani 1 1 d .
H43A H 0.5771 0.1842 0.4505 0.070 Uiso 1 1 calc R

loop_
_atom_site_aniso_label
_atom_site_aniso_U_11
_atom_site_aniso_U_22
_atom_site_aniso_U_33
_atom_site_aniso_U_23
_atom_site_aniso_U_13
_atom_site_aniso_U_12
Hf1 0.02947(5) 0.02905(5) 0.02723(5) 0.00079(4) 0.00607(3) -0.00401(3)
N1 0.0386(10) 0.0301(9) 0.0285(9) -0.0061(8) 0.0103(8) -0.0068(8)
N2 0.0296(9) 0.0297(9) 0.0245(8) -0.0022(7) 0.0079(7) -0.0035(7)
C1 0.0515(14) 0.0331(12) 0.0300(11) -0.0040(9) 0.0163(10) -0.0091(10)
C2 0.117(3) 0.0373(14) 0.0464(15) -0.0105(12) 0.0479(16) -0.0247(15)
C3 0.163(3) 0.0392(16) 0.0451(16) 0.0007(13) 0.0516(19) -0.0199(18)
C4 0.114(3) 0.0346(14) 0.0671(19) -0.0104(13) 0.0566(18) -0.0222(15)
C5 0.0603(16) 0.0384(13) 0.0415(13) -0.0129(11) 0.0271(12) -0.0130(11)
C6 0.0405(12) 0.0307(12) 0.0319(11) -0.0056(9) 0.0144(9) -0.0051(9)
C7 0.0511(14) 0.0291(11) 0.0301(11) -0.0082(9) 0.0130(10) -0.0095(10)
C8 0.0497(14) 0.0360(12) 0.0385(13) -0.0079(10) 0.0165(11) -0.0096(10)
C9 0.0562(15) 0.0372(13) 0.0429(13) -0.0095(11) 0.0231(12) -0.0106(11)
C10 0.0656(18) 0.0543(18) 0.0648(18) -0.0058(14) 0.0287(15) 0.0041(13)
C11 0.0334(11) 0.0313(11) 0.0268(10) -0.0036(9) 0.0126(9) -0.0065(8)
C12 0.0376(12) 0.0373(12) 0.0298(11) -0.0002(9) 0.0103(9) -0.0044(9)
C13 0.0507(15) 0.0539(16) 0.0273(12) -0.0057(10) 0.0077(10) -0.0064(11)
C14 0.0629(16) 0.0540(16) 0.0295(12) -0.0137(11) 0.0201(12) -0.0097(12)
C15 0.0524(15) 0.0401(14) 0.0460(14) -0.0089(11) 0.0275(12) -0.0016(11)
C16 0.0364(12) 0.0353(12) 0.0364(12) -0.0046(9) 0.0167(10) -0.0044(9)
C17 0.0396(12) 0.0433(14) 0.0324(12) -0.0007(10) 0.0035(10) 0.0014(10)
C18 0.0506(18) 0.064(2) 0.141(3) 0.002(2) 0.043(2) 0.0028(14)
C19 0.071(2) 0.0652(19) 0.0597(19) 0.0151(16) 0.0055(15) 0.0126(15)
C20 0.0351(12) 0.0418(13) 0.0457(14) -0.0042(11) 0.0121(10) 0.0015(10)
C21 0.0514(16) 0.0535(17) 0.0613(17) 0.0111(13) 0.0166(13) 0.0025(12)
C22 0.0403(14) 0.0489(16) 0.0777(19) 0.0069(14) 0.0229(13) 0.0063(11)
C23 0.0420(13) 0.0381(13) 0.0470(14) 0.0018(11) 0.0055(11) -0.0009(10)
C24 0.0392(12) 0.0269(11) 0.0362(12) 0.0057(9) 0.0070(9) 0.0037(9)
C25 0.0455(14) 0.0352(13) 0.0405(13) 0.0038(10) 0.0163(10) 0.0080(10)
C26 0.0419(14) 0.0411(14) 0.0524(15) 0.0042(12) 0.0135(11) -0.0022(10)
C27 0.0616(16) 0.0378(14) 0.0377(13) 0.0024(11) 0.0090(12) -0.0051(11)
C28 0.0707(17) 0.0303(12) 0.0435(14) 0.0035(11) 0.0270(13) 0.0067(11)
C29 0.0413(13) 0.0313(12) 0.0541(15) 0.0113(11) 0.0224(11) 0.0076(9)
C30 0.0529(15) 0.0422(14) 0.0467(15) -0.0037(11) 0.0246(12) -0.0080(11)
C31 0.0470(14) 0.0385(12) 0.0375(13) -0.0044(10) 0.0246(11) -0.0014(10)
C32 0.0428(14) 0.0503(15) 0.0486(15) 0.0033(11) 0.0217(12) 0.0058(11)
C33 0.0482(15) 0.0569(17) 0.0539(16) -0.0020(13) 0.0228(12) -0.0084(12)
C34 0.075(2) 0.0510(16) 0.0495(16) 0.0012(13) 0.0314(15) -0.0138(14)
C35 0.077(2) 0.0563(17) 0.0370(14) 0.0102(12) 0.0272(14) 0.0039(14)
C36 0.0521(15) 0.0584(16) 0.0303(12) -0.0016(11) 0.0179(11) -0.0035(12)
C37 0.0397(13) 0.0340(12) 0.0392(13) 0.0025(10) 0.0032(10) -0.0075(9)
C38 0.0350(12) 0.0401(14) 0.0425(13) 0.0013(10) -0.0074(10) -0.0079(10)
C39 0.0442(15) 0.0597(18) 0.0572(17) 0.0039(14) -0.0015(13) 0.0074(12)
C40 0.0579(19) 0.060(2) 0.088(2) -0.0061(18) -0.0157(17) 0.0157(15)
C41 0.084(2) 0.056(2) 0.084(3) 0.0235(18) -0.017(2) 0.0030(17)
C42 0.083(2) 0.076(2) 0.070(2) 0.0352(19) 0.0001(18) -0.0004(19)
C43 0.0610(17) 0.0610(18) 0.0495(15) 0.0162(14) 0.0026(13) 0.0007(14)

loop_
_atom_type_symbol
_atom_type_description
_atom_type_scat_dispersion_real
_atom_type_scat_dispersion_imag
_atom_type_scat_source
C C 0.0033 0.0016 'International Tables Vol C Tables 4.2.6.8 and 6.1.1.4'
H H 0.0000 0.0000 'International Tables Vol C Tables 4.2.6.8 and 6.1.1.4'
N N 0.0061 0.0033 'International Tables Vol C Tables 4.2.6.8 and 6.1.1.4'
Hf Hf -0.5830 6.1852 'International Tables Vol C Tables 4.2.6.8 and 6.1.1.4'

loop_
_geom_angle_atom_site_label_1
_geom_angle_atom_site_label_2
_geom_angle_atom_site_label_3
_geom_angle
N2 Hf1 C23 117.91(7)
N2 Hf1 C37 118.56(7)
C23 Hf1 C37 120.24(8)
N2 Hf1 C30 88.93(7)
C23 Hf1 C30 100.98(10)
C37 Hf1 C30 98.03(9)
N2 Hf1 N1 72.03(6)
C23 Hf1 N1 96.48(8)
C37 Hf1 N1 83.42(7)
C30 Hf1 N1 158.69(8)
C1 N1 C7 119.61(18)
C1 N1 Hf1 115.18(14)
C7 N1 Hf1 124.66(13)
C6 N2 C11 113.82(16)
C6 N2 Hf1 120.18(13)
C11 N2 Hf1 125.98(12)
N1 C1 C6 116.23(19)
N1 C1 C2 125.2(2)
C6 C1 C2 118.52(19)
C1 C2 C3 111.7(2)
C1 C2 H2A 109.3
C3 C2 H2A 109.3
C1 C2 H2B 109.3
C3 C2 H2B 109.3
H2A C2 H2B 107.9
C4 C3 C2 110.2(3)
C4 C3 H3A 109.6
C2 C3 H3A 109.6
C4 C3 H3B 109.6
C2 C3 H3B 109.6
H3A C3 H3B 108.1
C5 C4 C3 110.7(2)
C5 C4 H4A 109.5
C3 C4 H4A 109.5
C5 C4 H4B 109.5
C3 C4 H4B 109.5
H4A C4 H4B 108.1
C6 C5 C4 124.0(2)
C6 C5 H5A 118.0
C4 C5 H5A 118.0
C5 C6 N2 126.70(19)
C5 C6 C1 119.3(2)
N2 C6 C1 113.74(18)
N1 C7 C8 112.32(17)
N1 C7 H7A 109.1
C8 C7 H7A 109.1
N1 C7 H7B 109.1
C8 C7 H7B 109.1
H7A C7 H7B 107.9
C7 C8 C9 111.75(19)
C7 C8 H8A 109.3
C9 C8 H8A 109.3
C7 C8 H8B 109.3
C9 C8 H8B 109.3
H8A C8 H8B 107.9
C10 C9 C8 112.5(2)
C10 C9 H9A 109.1
C8 C9 H9A 109.1
C10 C9 H9B 109.1
C8 C9 H9B 109.1
H9A C9 H9B 107.8
C9 C10 H10A 109.5
C9 C10 H10B 109.5
H10A C10 H10B 109.5
C9 C10 H10C 109.5
H10A C10 H10C 109.5
H10B C10 H10C 109.5
C12 C11 C16 120.44(19)
C12 C11 N2 118.87(18)
C16 C11 N2 120.68(19)
C13 C12 C11 118.4(2)
C13 C12 C17 119.1(2)
C11 C12 C17 122.49(19)
C14 C13 C12 121.6(2)
C14 C13 H13A 119.2
C12 C13 H13A 119.2
C15 C14 C13 119.8(2)
C15 C14 H14A 120.1
C13 C14 H14A 120.1
C14 C15 C16 121.3(2)
C14 C15 H15A 119.3
C16 C15 H15A 119.3
C15 C16 C11 118.4(2)
C15 C16 C20 119.1(2)
C11 C16 C20 122.48(19)
C18 C17 C12 111.9(2)
C18 C17 C19 110.6(2)
C12 C17 C19 112.1(2)
C18 C17 H17A 107.3
C12 C17 H17A 107.3
C19 C17 H17A 107.3
C17 C18 H18A 109.5
C17 C18 H18B 109.5
H18A C18 H18B 109.5
C17 C18 H18C 109.5
H18A C18 H18C 109.5
H18B C18 H18C 109.5
C17 C19 H19A 109.5
C17 C19 H19B 109.5
H19A C19 H19B 109.5
C17 C19 H19C 109.5
H19A C19 H19C 109.5
H19B C19 H19C 109.5
C16 C20 C21 112.57(19)
C16 C20 C22 110.9(2)
C21 C20 C22 109.01(19)
C16 C20 H20A 108.1
C21 C20 H20A 108.1
C22 C20 H20A 108.1
C20 C21 H21A 109.5
C20 C21 H21B 109.5
H21A C21 H21B 109.5
C20 C21 H21C 109.5
H21A C21 H21C 109.5
H21B C21 H21C 109.5
C20 C22 H22A 109.5
C20 C22 H22B 109.5
H22A C22 H22B 109.5
C20 C22 H22C 109.5
H22A C22 H22C 109.5
H22B C22 H22C 109.5
C24 C23 Hf1 96.94(14)
C24 C23 H23A 112.4
Hf1 C23 H23A 112.4
C24 C23 H23B 112.4
Hf1 C23 H23B 112.4
H23A C23 H23B 109.9
C25 C24 C29 116.7(2)
C25 C24 C23 120.2(2)
C29 C24 C23 122.9(2)
C24 C25 C26 121.9(2)
C24 C25 H25A 119.0
C26 C25 H25A 119.0
C27 C26 C25 120.1(2)
C27 C26 H26A 120.0
C25 C26 H26A 120.0
C26 C27 C28 119.2(2)
C26 C27 H27A 120.4
C28 C27 H27A 120.4
C29 C28 C27 120.6(2)
C29 C28 H28A 119.7
C27 C28 H28A 119.7
C28 C29 C24 121.4(2)
C28 C29 H29A 119.3
C24 C29 H29A 119.3
C31 C30 Hf1 115.60(16)
C31 C30 H30A 108.4
Hf1 C30 H30A 108.4
C31 C30 H30B 108.4
Hf1 C30 H30B 108.4
H30A C30 H30B 107.4
C32 C31 C36 116.3(2)
C32 C31 C30 122.1(2)
C36 C31 C30 121.5(2)
C33 C32 C31 121.5(2)
C33 C32 H32A 119.3
C31 C32 H32A 119.3
C34 C33 C32 121.1(3)
C34 C33 H33A 119.5
C32 C33 H33A 119.5
C33 C34 C35 118.5(2)
C33 C34 H34A 120.7
C35 C34 H34A 120.7
C36 C35 C34 121.0(3)
C36 C35 H35A 119.5
C34 C35 H35A 119.5
C35 C36 C31 121.5(3)
C35 C36 H36A 119.3
C31 C36 H36A 119.3
C38 C37 Hf1 113.34(15)
C38 C37 H37A 108.9
Hf1 C37 H37A 108.9
C38 C37 H37B 108.9
Hf1 C37 H37B 108.9
H37A C37 H37B 107.7
C39 C38 C43 116.0(2)
C39 C38 C37 121.7(2)
C43 C38 C37 122.2(2)
C38 C39 C40 122.0(3)
C38 C39 H39A 119.0
C40 C39 H39A 119.0
C41 C40 C39 120.3(3)
C41 C40 H40A 119.9
C39 C40 H40A 119.9
C40 C41 C42 119.0(3)
C40 C41 H41A 120.5
C42 C41 H41A 120.5
C41 C42 C43 120.6(3)
C41 C42 H42A 119.7
C43 C42 H42A 119.7
C42 C43 C38 122.1(3)
C42 C43 H43A 119.0
C38 C43 H43A 119.0

loop_
_geom_bond_atom_site_label_1
_geom_bond_atom_site_label_2
_geom_bond_distance
Hf1 N2 2.0995(16)
Hf1 C23 2.243(2)
Hf1 C37 2.266(2)
Hf1 C30 2.288(2)
Hf1 N1 2.3130(17)
N1 C1 1.290(3)
N1 C7 1.486(3)
N2 C6 1.403(2)
N2 C11 1.446(2)
C1 C6 1.459(3)
C1 C2 1.498(3)
C2 C3 1.523(4)
C2 H2A 0.9900
C2 H2B 0.9900
C3 C4 1.518(4)
C3 H3A 0.9900
C3 H3B 0.9900
C4 C5 1.491(3)
C4 H4A 0.9900
C4 H4B 0.9900
C5 C6 1.347(3)
C5 H5A 0.9500
C7 C8 1.527(3)
C7 H7A 0.9900
C7 H7B 0.9900
C8 C9 1.529(3)
C8 H8A 0.9900
C8 H8B 0.9900
C9 C10 1.513(3)
C9 H9A 0.9900
C9 H9B 0.9900
C10 H10A 0.9800
C10 H10B 0.9800
C10 H10C 0.9800
C11 C12 1.403(3)
C11 C16 1.409(3)
C12 C13 1.397(3)
C12 C17 1.517(3)
C13 C14 1.373(3)
C13 H13A 0.9500
C14 C15 1.372(3)
C14 H14A 0.9500
C15 C16 1.400(3)
C15 H15A 0.9500
C16 C20 1.520(3)
C17 C18 1.511(3)
C17 C19 1.525(3)
C17 H17A 1.0000
C18 H18A 0.9800
C18 H18B 0.9800
C18 H18C 0.9800
C19 H19A 0.9800
C19 H19B 0.9800
C19 H19C 0.9800
C20 C21 1.528(3)
C20 C22 1.532(3)
C20 H20A 1.0000
C21 H21A 0.9800
C21 H21B 0.9800
C21 H21C 0.9800
C22 H22A 0.9800
C22 H22B 0.9800
C22 H22C 0.9800
C23 C24 1.494(3)
C23 H23A 0.9900
C23 H23B 0.9900
C24 C25 1.384(3)
C24 C29 1.406(3)
C25 C26 1.384(3)
C25 H25A 0.9500
C26 C27 1.376(3)
C26 H26A 0.9500
C27 C28 1.378(3)
C27 H27A 0.9500
C28 C29 1.372(3)
C28 H28A 0.9500
C29 H29A 0.9500
C30 C31 1.491(3)
C30 H30A 0.9900
C30 H30B 0.9900
C31 C32 1.397(3)
C31 C36 1.401(4)
C32 C33 1.392(3)
C32 H32A 0.9500
C33 C34 1.362(4)
C33 H33A 0.9500
C34 C35 1.386(4)
C34 H34A 0.9500
C35 C36 1.380(4)
C35 H35A 0.9500
C36 H36A 0.9500
C37 C38 1.492(3)
C37 H37A 0.9900
C37 H37B 0.9900
C38 C39 1.381(4)
C38 C43 1.391(4)
C39 C40 1.395(4)
C39 H39A 0.9500
C40 C41 1.359(5)
C40 H40A 0.9500
C41 C42 1.371(5)
C41 H41A 0.9500
C42 C43 1.376(4)
C42 H42A 0.9500
C43 H43A 0.9500
